data_1509628
loop_
_publ_author_name
'Geibel, C.'
'Henseleit, R.'
'Thies, S.'
'Doersam, G.'
'Cordier, G.'
'Mehner, A.'

_publ_section_title
;
 Neue ternaere RE-Silber-Aluminide (RE=La.Ce,Pr,Yb) mit gewellten
 Silber-Aluminium Kagome-Netzen
;
_journal_name_full 'Journal of Alloys Compd.'
_journal_page_first 161
_journal_page_last 175
_journal_paper_doi 10.1016/0925-8388(92)90630-R
_journal_volume 186
_journal_year 1992
_chemical_formula_sum 'Ag12.8 Al21.2 Ce3.6'
_space_group_IT_number 194
_symmetry_space_group_name_Hall '-P 6c 2c'
_symmetry_space_group_name_H-M 'P 63/m m c'
_cell_angle_alpha 90
_cell_angle_beta 90
_cell_angle_gamma 120
_cell_formula_units_Z 1
_cell_length_a 9.332
_cell_length_b 9.332
_cell_length_c 9.129
_cell_volume 688.499
_citation_journal_id_ASTM JALCEU
_cod_data_source_file silver1-2_647.cif
_cod_data_source_block Ag12.8Al21.2Ce3.6
_cod_original_cell_volume 688.4989
_cod_database_code 1509628

loop_
_symmetry_equiv_pos_as_xyz
x,y,z
x-y,x,z+1/2
-y,x-y,z
-x,-y,z+1/2
-x+y,-x,z
y,-x+y,z+1/2
-y,-x,-z+1/2
x-y,-y,-z
x,x-y,-z+1/2
y,x,-z
-x+y,y,-z+1/2
-x,-x+y,-z
-x,-y,-z
-x+y,-x,-z-1/2
y,-x+y,-z
x,y,-z-1/2
x-y,x,-z
-y,x-y,-z-1/2
y,x,z-1/2
-x+y,y,z
-x,-x+y,z-1/2
-y,-x,z
x-y,-y,z-1/2
x,x-y,z

loop_
_atom_site_label
_atom_site_type_symbol
_atom_site_fract_x
_atom_site_fract_y
_atom_site_fract_z
_atom_site_occupancy
_atom_site_U_iso_or_equiv
Ag4 Ag 0.1623 0.3246 0.977 0.425 0.0
Ag3 Ag 0.3299 0.9603 0.25 0.333 0.0
Ag1 Ag 0.3333 0.6667 0.1034 0.375 0.0
Al4 Al 0.1623 0.3246 0.977 0.575 0.0
Ce1 Ce 0 0 0.25 0.8 0.0
Ce2 Ce 0.3333 0.6667 0.75 1 0.0
Al2 Al 0.5 0 0 0.633 0.0
Al3 Al 0.3299 0.9603 0.25 0.667 0.0
Al1 Al 0.3333 0.6667 0.1034 0.625 0.0
Ag2 Ag 0.5 0 0 0.367 0.0
